data_4128664
loop_
_publ_author_name
'Lu, Ran'
'Cao, Liya'
'Guan, Honghao'
'Liu, Lei'

_publ_section_title
;
 Iron-Catalyzed Aerobic Dehydrogenative Kinetic Resolution of Cyclic
 Secondary Amines.
;
_journal_issue 15
_journal_name_full 'Journal of the American Chemical Society'
_journal_page_first 6318
_journal_page_last 6324
_journal_paper_doi 10.1021/jacs.9b00615
_journal_volume 141
_journal_year 2019
_chemical_absolute_configuration ad
_chemical_formula_moiety 'C66 H56 Br4 Fe2 N4 O6'
_chemical_formula_sum 'C66 H56 Br4 Fe2 N4 O6'
_chemical_formula_weight 1432.49
_space_group_crystal_system triclinic
_space_group_IT_number 1
_space_group_name_Hall 'P 1'
_space_group_name_H-M_alt 'P 1'
_atom_sites_solution_hydrogens geom
_atom_sites_solution_primary direct
_atom_sites_solution_secondary difmap
_audit_creation_date 2018-10-30
_audit_creation_method
;
  Olex2 1.2
  (compiled Apr 23 2013 17:54:37, GUI svn.r4466)
;
_cell_angle_alpha 79.166(2)
_cell_angle_beta 83.628(2)
_cell_angle_gamma 83.716(2)
_cell_formula_units_Z 1
_cell_length_a 11.5182(3)
_cell_length_b 12.6576(4)
_cell_length_c 12.8574(4)
_cell_measurement_reflns_used 12785
_cell_measurement_temperature 128(20)
_cell_measurement_theta_max 70.9160
_cell_measurement_theta_min 6.6830
_cell_volume 1822.18(9)
_computing_cell_refinement 'CrysAlisPro 1.171.38.41 (Rigaku OD, 2015)'
_computing_data_collection 'CrysAlisPro 1.171.38.41 (Rigaku OD, 2015)'
_computing_data_reduction 'CrysAlisPro 1.171.38.41 (Rigaku OD, 2015)'
_computing_molecular_graphics
;
O. V. Dolomanov, L. J. Bourhis, R. J. Gildea, J. A. K. Howard and H. Puschmann,
OLEX2: a complete structure solution, refinement and analysis program.
J. Appl. Cryst. (2009). 42, 339-341.
;
_computing_publication_material
;
O. V. Dolomanov, L. J. Bourhis, R. J. Gildea, J. A. K. Howard and H. Puschmann,
OLEX2: a complete structure solution, refinement and analysis program.
J. Appl. Cryst. (2009). 42, 339-341.
;
_computing_structure_refinement
;
XL, G.M. Sheldrick, Acta Cryst.
(2008). A64, 112-122
;
_computing_structure_solution 'J. Appl. Cryst. (2007). 40, 609-613'
_diffrn_ambient_environment N~2~
_diffrn_ambient_temperature 128(20)
_diffrn_detector 'CCD plate'
_diffrn_detector_area_resol_mean 16.0793
_diffrn_detector_type Eos
_diffrn_measured_fraction_theta_full 0.9992
_diffrn_measured_fraction_theta_max 0.8761
_diffrn_measurement_details
;
List of Runs (angles in degrees, time in seconds):

  # Type    Start    End  Width  t~exp~   \w     \q     \k     \f   Frames
--------------------------------------------------------------------------
  1  \w     23.00  66.00   1.00    1.00    --    0.00  19.00   0.00   43
  2  \w     38.00  63.00   1.00    1.00    --    0.00  57.00  60.00   25
  3  \w     24.00 122.00   1.00    1.00    --   54.00  77.00 150.00   98
  4  \w     80.00 119.00   1.00    1.00    --   54.00  77.00  60.00   39
  5  \w     78.00 105.00   1.00    1.00    --   54.00  77.00 120.00   27
  6  \w     77.00 115.00   1.00    1.00    --   54.00  77.00  30.00   38
  7  \w     75.00 117.00   1.00    1.00    --   54.00  77.00   0.00   42
  8  \w     76.00 119.00   1.00    1.00    --   54.00  77.00 -30.00   43
  9  \w     79.00 174.00   1.00    1.00    --  108.00  77.00 -60.00   95
 10  \w    136.00 177.00   1.00    1.00    --  108.00  77.00   0.00   41
 11  \w    137.00 164.00   1.00    1.00    --  108.00  74.00  84.92   27
 12  \w    124.00 178.00   1.00    1.00    --  108.00  77.00  30.00   54
 13  \w    111.00 170.00   1.00    1.00    --  108.00  77.00 -30.00   59
 14  \w    140.00 168.00   1.00    1.00    --  108.00  77.00-150.00   28
 15  \w    113.00 177.00   1.00    1.00    --  108.00  77.00-180.00   64
 16  \w     86.00 151.00   1.00    1.00    --  108.00  63.00   0.00   65
 17  \w     86.00 113.00   1.00    1.00    --  108.00  63.00 120.00   27
 18  \w    110.00 176.00   1.00    1.00    --  108.00  77.00 150.00   66
 19  \w     88.00 117.00   1.00    1.00    --  108.00  53.00 123.33   29
 20  \w     86.00 155.00   1.00    1.00    --  108.00  63.00  60.00   69
 21  \w     89.00 121.00   1.00    1.00    --  108.00  50.00  60.00   32
 22  \w     83.00 113.00   1.00    1.00    --  108.00  37.00   0.00   30
 23  \w     80.00 106.00   1.00    1.00    --  108.00  74.00  84.92   26
 24  \w     78.00 104.00   1.00    1.00    --  108.00  77.00  60.00   26
 25  \w     78.00 112.00   1.00    1.00    --  108.00  77.00  90.00   34
 26  \w     78.00 105.00   1.00    1.00    --  108.00  77.00 150.00   27
 27  \w     78.00 178.00   1.00    1.00    --  108.00  77.00 120.00  100
 28  \w     79.00 107.00   1.00    1.00    --  108.00  75.00  14.61   28
 29  \w     78.00 104.00   1.00    1.00    --  108.00  77.00 -30.00   26
 30  \w     78.00 104.00   1.00    1.00    --  108.00  77.00   0.00   26
 31  \w     78.00 104.00   1.00    1.00    --  108.00  77.00  30.00   26
 32  \w     80.00 106.00   1.00    1.00    --  108.00  73.00 -65.22   26
 33  \w     86.00 113.00   1.00    1.00    --  108.00  63.00 -90.00   27
 34  \w     82.00 147.00   1.00    1.00    --  108.00  37.00-120.00   65
 35  \w     87.00 112.00   1.00    1.00    --  108.00  63.00-150.00   25
 36  \w     86.00 112.00   1.00    1.00    --  108.00  63.00-180.00   26
 37  \w     78.00 104.00   1.00    1.00    --  108.00  77.00-180.00   26
 38  \w     82.00 176.00   1.00    1.00    --  108.00  70.00-125.80   94
 39  \w     81.00 121.00   1.00    1.00    --   54.00  77.00-180.00   40
 40  \w     78.00 105.00   1.00    1.00    --  108.00  77.00-150.00   27
 41  \w     82.00 108.00   1.00    1.00    --  108.00  37.00-180.00   26
 42  \w     78.00 105.00   1.00    1.00    --  108.00  77.00-120.00   27
 43  \w     78.00 177.00   1.00    1.00    --  108.00  77.00 -90.00   99
 44  \w     64.00 105.00   1.00    1.00    --   54.00  77.00 -60.00   41
 45  \w     41.00  72.00   1.00    1.00    --    0.00  37.00-180.00   31
 46  \w     24.00 118.00   1.00    1.00    --   54.00  77.00-120.00   94
 47  \w     58.00 136.00   1.00    1.00    --  108.00 178.00  30.00   78
 48  \w     25.00  61.00   1.00    1.00    --   54.00  77.00 -60.00   36
 49  \w     24.00  61.00   1.00    1.00    --   54.00  77.00   0.00   37
 50  \w     25.00  50.00   1.00    1.00    --   54.00  77.00  60.00   25
 51  \w     25.00  51.00   1.00    1.00    --   54.00  77.00  90.00   26
 52  \w     24.00  76.00   1.00    1.00    --   54.00  77.00 120.00   52
 53  \w     25.00  60.00   1.00    1.00    --   54.00  77.00  30.00   35
 54  \w     24.00  50.00   1.00    1.00    --   54.00  77.00 -30.00   26
 55  \w     23.00  48.00   1.00    1.00    --   54.00  78.00 -94.87   25
 56  \w     24.00  63.00   1.00    1.00    --   54.00  77.00-150.00   39
 57  \w     25.00  52.00   1.00    1.00    --   54.00  77.00-180.00   27
 58  \w    -19.00  40.00   1.00    1.00    --    0.00  37.00-180.00   59
 59  \w     -5.00  32.00   1.00    1.00    --    0.00  57.00  60.00   37
 60  \w    -44.00  14.00   1.00    1.00    --    0.00  19.00   0.00   58
 61  \w    -12.00  72.00   1.00    1.00    --   54.00 -57.00  90.00   84
 62  \w     53.00 137.00   1.00    1.00    --  108.00 -77.00  90.00   84
 63  \w    111.00 145.00   1.00    1.00    --  108.00 -91.00 -30.00   34
 64  \w     75.00 102.00   1.00    1.00    --  108.00-111.00-150.00   27
 65  \w     59.00 116.00   1.00    1.00    --  108.00-111.00 -90.00   57
 66  \w     57.00 116.00   1.00    1.00    --  108.00-111.00  60.00   59
 67  \w     38.00  90.00   1.00    1.00    --  108.00 -91.00 -30.00   52
 68  \w      2.00  91.00   1.00    1.00    --   54.00 -99.00  60.00   89
 69  \w      1.00  89.00   1.00    1.00    --   54.00 -99.00-120.00   88
 70  \w    -10.00  73.00   1.00    1.00    --   54.00 -57.00 -90.00   83
 71  \w    -39.00  13.00   1.00    1.00    --    0.00 -57.00-150.00   52
 72  \w    -51.00  16.00   1.00    1.00    --    0.00 -77.00  30.00   67
;
_diffrn_measurement_device 'four-circle diffractometer'
_diffrn_measurement_device_type 'SuperNova, Dual, Cu at zero, Eos'
_diffrn_measurement_method '\w scans'
_diffrn_orient_matrix_type 'CrysAlisPro convention (1999,Acta A55,543-557)'
_diffrn_orient_matrix_UB_11 0.0487550000
_diffrn_orient_matrix_UB_12 0.1093442000
_diffrn_orient_matrix_UB_13 -0.0036024000
_diffrn_orient_matrix_UB_21 0.0598336000
_diffrn_orient_matrix_UB_22 -0.0048668000
_diffrn_orient_matrix_UB_23 -0.1124834000
_diffrn_orient_matrix_UB_31 -0.1109306000
_diffrn_orient_matrix_UB_32 0.0591916000
_diffrn_orient_matrix_UB_33 -0.0484321000
_diffrn_radiation_monochromator mirror
_diffrn_radiation_probe x-ray
_diffrn_radiation_type 'Cu K\a'
_diffrn_radiation_wavelength 1.54184
_diffrn_reflns_av_R_equivalents 0.0472
_diffrn_reflns_av_unetI/netI 0.0531
_diffrn_reflns_limit_h_max 13
_diffrn_reflns_limit_h_min -13
_diffrn_reflns_limit_k_max 15
_diffrn_reflns_limit_k_min -15
_diffrn_reflns_limit_l_max 15
_diffrn_reflns_limit_l_min -15
_diffrn_reflns_number 25642
_diffrn_reflns_theta_full 67.08
_diffrn_reflns_theta_max 70.94
_diffrn_reflns_theta_min 3.52
_diffrn_source 'micro-focus sealed X-ray tube'
_diffrn_source_type 'SuperNova (Cu) X-ray Source'
_exptl_absorpt_coefficient_mu 6.129
_exptl_absorpt_correction_T_max 1.00000
_exptl_absorpt_correction_T_min 0.25354
_exptl_absorpt_correction_type multi-scan
_exptl_absorpt_process_details
;
CrysAlisPro 1.171.38.41 (Rigaku Oxford Diffraction, 2015)
Empirical absorption correction using spherical harmonics,
 implemented in SCALE3 ABSPACK scaling algorithm.
;
_exptl_crystal_colour 'clear light brown'
_exptl_crystal_density_diffrn 1.305
_exptl_crystal_density_method 'not measured'
_exptl_crystal_description needle
_exptl_crystal_F_000 720
_exptl_crystal_size_max 0.39
_exptl_crystal_size_mid 0.12
_exptl_crystal_size_min 0.09
_refine_diff_density_max 0.836
_refine_diff_density_min -0.931
_refine_diff_density_rms 0.100
_refine_ls_abs_structure_details 'Flack H D (1983), Acta Cryst. A39, 876-881'
_refine_ls_abs_structure_Flack 0.000(6)
_refine_ls_extinction_method none
_refine_ls_goodness_of_fit_ref 1.086
_refine_ls_hydrogen_treatment mixed
_refine_ls_matrix_type full
_refine_ls_number_parameters 728
_refine_ls_number_reflns 11704
_refine_ls_number_restraints 3
_refine_ls_restrained_S_all 1.086
_refine_ls_R_factor_all 0.0662
_refine_ls_R_factor_gt 0.0607
_refine_ls_shift/su_max 0.001
_refine_ls_shift/su_mean 0.000
_refine_ls_structure_factor_coef Fsqd
_refine_ls_weighting_details 'calc w=1/[\s^2^(Fo^2^)+(0.1342P)^2^+0.0000P] where P=(Fo^2^+2Fc^2^)/3'
_refine_ls_weighting_scheme calc
_refine_ls_wR_factor_gt 0.1715
_refine_ls_wR_factor_ref 0.1808
_reflns_number_gt 10583
_reflns_number_total 11704
_reflns_threshold_expression >2sigma(I)
_cod_data_source_file ja9b00615_si_002.cif
_cod_data_source_block exp_2530_sqd
_cod_original_cell_volume 1822.17(9)
_cod_database_code 4128664
_chemical_oxdiff_formula 'C1 H1 O1 N1 Fe1 Br1'
_reflns_odcompleteness_completeness 99.92
_reflns_odcompleteness_iscentric 1
_reflns_odcompleteness_theta 66.97
_olex2_refinement_description
;
1. Fixed Uiso
 At 1.2 times of:
  All C(H) groups, All C(H,H) groups, All N(H) groups, All O(H) groups
2.a Ternary CH refined with riding coordinates:
 C8(H8), C15(H15), C36(H36), C43(H43), N1(H1), N2(H2), N3(H3A), N4(H4A)
2.b Secondary CH2 refined with riding coordinates:
 C7(H7A,H7B), C22(H22A,H22B), C35(H35A,H35B), C50(H50A,H50B)
2.c Aromatic/amide H refined with riding coordinates:
 C3(H3), C4(H4), C5(H5), C10(H10), C11(H11), C12(H12), C13(H13), C14(H14),
 C17(H17), C18(H18), C19(H19), C20(H20), C21(H21), C24(H24), C25(H25), C26(H26),
  C31(H31), C32(H32), C33(H33), C38(H38), C39(H39), C40(H40), C41(H41),
 C42(H42), C45(H45), C46(H46), C47(H47), C48(H48), C49(H49), C52(H52), C53(H53),
  C54(H54), C58(H58), C59(H59), C60(H60), C63(H63), C64(H64), C65(H65),
 C66(H66), O1(H1A)
2.d Fitted hexagon refined as free rotating group:
 C61(C62,C63,C64,C65,C66)
;
_olex2_submission_special_instructions 'No special instructions were received'
_oxdiff_exptl_absorpt_empirical_details
;
Empirical correction (ABSPACK) includes:
- Absorption correction using spherical harmonics
- Frame scaling
;
_oxdiff_exptl_absorpt_empirical_full_max 2.439
_oxdiff_exptl_absorpt_empirical_full_min 0.488

loop_
_space_group_symop_id
_space_group_symop_operation_xyz
1 'x, y, z'

loop_
_atom_site_label
_atom_site_type_symbol
_atom_site_fract_x
_atom_site_fract_y
_atom_site_fract_z
_atom_site_U_iso_or_equiv
_atom_site_adp_type
_atom_site_occupancy
_atom_site_symmetry_multiplicity
_atom_site_calc_flag
_atom_site_refinement_flags
Br1 Br -0.17116(7) 0.87810(6) 0.16766(7) 0.0435(2) Uani 1 1 d .
Br2 Br -0.38950(7) 0.45557(6) 0.32482(6) 0.0377(2) Uani 1 1 d .
Br3 Br 0.25585(7) 0.24231(6) -0.09763(7) 0.0417(2) Uani 1 1 d .
Br4 Br 0.45424(7) 0.70165(6) -0.29853(6) 0.0360(2) Uani 1 1 d .
C1 C 0.3452(7) 0.4023(6) -0.0082(6) 0.0330(17) Uani 1 1 d .
C2 C 0.3669(8) 0.2923(6) -0.0225(6) 0.0369(18) Uani 1 1 d .
C3 C 0.4574(8) 0.2242(6) 0.0158(7) 0.040(2) Uani 1 1 d .
H3 H 0.4660 0.1526 0.0064 0.049 Uiso 1 1 calc R
C4 C 0.5388(7) 0.2636(7) 0.0704(6) 0.0406(18) Uani 1 1 d .
H4 H 0.6010 0.2179 0.0983 0.049 Uiso 1 1 calc R
C5 C 0.5253(8) 0.3691(7) 0.0816(6) 0.0387(18) Uani 1 1 d .
H5 H 0.5800 0.3953 0.1159 0.046 Uiso 1 1 calc R
C6 C 0.4298(7) 0.4399(6) 0.0422(6) 0.0308(15) Uani 1 1 d .
C7 C 0.4220(7) 0.5587(6) 0.0509(6) 0.0333(16) Uani 1 1 d .
H7A H 0.4820 0.5698 0.0940 0.040 Uiso 1 1 calc R
H7B H 0.4367 0.6015 -0.0194 0.040 Uiso 1 1 calc R
C8 C 0.3070(6) 0.7051(5) 0.1267(5) 0.0265(14) Uani 1 1 d .
H8 H 0.3449 0.7519 0.0658 0.032 Uiso 1 1 calc R
C9 C 0.3727(6) 0.7011(6) 0.2225(5) 0.0284(15) Uani 1 1 d .
C10 C 0.3300(7) 0.6497(6) 0.3233(6) 0.0368(18) Uani 1 1 d .
H10 H 0.2590 0.6190 0.3320 0.044 Uiso 1 1 calc R
C11 C 0.3937(9) 0.6442(7) 0.4110(7) 0.047(2) Uani 1 1 d .
H11 H 0.3662 0.6080 0.4775 0.056 Uiso 1 1 calc R
C12 C 0.4978(9) 0.6926(7) 0.3990(7) 0.046(2) Uani 1 1 d .
H12 H 0.5386 0.6920 0.4576 0.055 Uiso 1 1 calc R
C13 C 0.5401(8) 0.7417(7) 0.2989(7) 0.043(2) Uani 1 1 d .
H13 H 0.6112 0.7722 0.2899 0.052 Uiso 1 1 calc R
C14 C 0.4782(7) 0.7460(7) 0.2121(6) 0.0359(17) Uani 1 1 d .
H14 H 0.5081 0.7798 0.1454 0.043 Uiso 1 1 calc R
C15 C 0.1780(6) 0.7501(6) 0.1458(6) 0.0288(15) Uani 1 1 d .
H15 H 0.1432 0.6993 0.2051 0.035 Uiso 1 1 calc R
C16 C 0.1641(7) 0.8591(6) 0.1825(6) 0.0325(16) Uani 1 1 d .
C17 C 0.0834(7) 0.8730(6) 0.2688(6) 0.0321(16) Uani 1 1 d .
H17 H 0.0403 0.8164 0.3030 0.039 Uiso 1 1 calc R
C18 C 0.0669(9) 0.9716(7) 0.3043(7) 0.044(2) Uani 1 1 d .
H18 H 0.0126 0.9807 0.3618 0.053 Uiso 1 1 calc R
C19 C 0.1308(8) 1.0551(7) 0.2543(7) 0.044(2) Uani 1 1 d .
H19 H 0.1206 1.1207 0.2784 0.053 Uiso 1 1 calc R
C20 C 0.2103(9) 1.0415(7) 0.1682(7) 0.046(2) Uani 1 1 d .
H20 H 0.2523 1.0988 0.1337 0.056 Uiso 1 1 calc R
C21 C 0.2283(8) 0.9445(7) 0.1327(6) 0.0394(18) Uani 1 1 d .
H21 H 0.2832 0.9361 0.0755 0.047 Uiso 1 1 calc R
C22 C 0.1019(7) 0.8409(6) -0.0340(6) 0.0301(15) Uani 1 1 d .
H22A H 0.0781 0.9036 -0.0007 0.036 Uiso 1 1 calc R
H22B H 0.0388 0.8323 -0.0749 0.036 Uiso 1 1 calc R
C23 C 0.2092(6) 0.8655(6) -0.1112(6) 0.0305(16) Uani 1 1 d .
C24 C 0.2326(7) 0.9715(6) -0.1448(7) 0.0364(17) Uani 1 1 d .
H24 H 0.1882 1.0255 -0.1140 0.044 Uiso 1 1 calc R
C25 C 0.3227(8) 0.9988(6) -0.2248(7) 0.0396(18) Uani 1 1 d .
H25 H 0.3383 1.0706 -0.2465 0.047 Uiso 1 1 calc R
C26 C 0.3885(8) 0.9189(6) -0.2717(6) 0.0356(17) Uani 1 1 d .
H26 H 0.4482 0.9358 -0.3254 0.043 Uiso 1 1 calc R
C27 C 0.3628(7) 0.8141(6) -0.2364(6) 0.0345(17) Uani 1 1 d .
C28 C 0.2749(6) 0.7823(5) -0.1571(6) 0.0263(14) Uani 1 1 d .
C29 C -0.2281(7) 0.7575(5) 0.0194(6) 0.0308(16) Uani 1 1 d .
C30 C -0.2602(7) 0.8521(6) 0.0614(6) 0.0340(17) Uani 1 1 d .
C31 C -0.3514(8) 0.9258(6) 0.0288(7) 0.044(2) Uani 1 1 d .
H31 H -0.3695 0.9871 0.0596 0.053 Uiso 1 1 calc R
C32 C -0.4174(7) 0.9088(6) -0.0508(7) 0.0395(18) Uani 1 1 d .
H32 H -0.4817 0.9560 -0.0717 0.047 Uiso 1 1 calc R
C33 C -0.3827(7) 0.8188(6) -0.0970(7) 0.0392(18) Uani 1 1 d .
H33 H -0.4237 0.8080 -0.1520 0.047 Uiso 1 1 calc R
C34 C -0.2914(7) 0.7445(6) -0.0666(6) 0.0352(17) Uani 1 1 d .
C35 C -0.2486(7) 0.6596(6) -0.1325(6) 0.0366(17) Uani 1 1 d .
H35A H -0.3073 0.6572 -0.1804 0.044 Uiso 1 1 calc R
H35B H -0.1779 0.6813 -0.1758 0.044 Uiso 1 1 calc R
C36 C -0.1777(6) 0.4701(6) -0.1443(6) 0.0281(14) Uani 1 1 d .
H36 H -0.1057 0.4953 -0.1848 0.034 Uiso 1 1 calc R
C37 C -0.2643(7) 0.4615(5) -0.2250(6) 0.0281(15) Uani 1 1 d .
C38 C -0.2343(8) 0.4989(8) -0.3327(6) 0.0430(19) Uani 1 1 d .
H38 H -0.1631 0.5280 -0.3551 0.052 Uiso 1 1 calc R
C39 C -0.3118(9) 0.4925(10) -0.4066(7) 0.056(3) Uani 1 1 d .
H39 H -0.2918 0.5178 -0.4784 0.067 Uiso 1 1 calc R
C40 C -0.4162(9) 0.4498(8) -0.3759(7) 0.050(2) Uani 1 1 d .
H40 H -0.4655 0.4424 -0.4262 0.060 Uiso 1 1 calc R
C41 C -0.4485(8) 0.4169(7) -0.2663(7) 0.0415(19) Uani 1 1 d .
H41 H -0.5221 0.3929 -0.2433 0.050 Uiso 1 1 calc R
C42 C -0.3712(8) 0.4206(7) -0.1942(6) 0.043(2) Uani 1 1 d .
H42 H -0.3912 0.3948 -0.1225 0.052 Uiso 1 1 calc R
C43 C -0.1442(7) 0.3629(6) -0.0732(5) 0.0305(15) Uani 1 1 d .
H43 H -0.2131 0.3429 -0.0244 0.037 Uiso 1 1 calc R
C44 C -0.1037(6) 0.2696(6) -0.1320(6) 0.0278(15) Uani 1 1 d .
C45 C -0.0144(8) 0.2782(7) -0.2147(6) 0.0386(18) Uani 1 1 d .
H45 H 0.0190 0.3433 -0.2373 0.046 Uiso 1 1 calc R
C46 C 0.0252(8) 0.1909(8) -0.2637(7) 0.046(2) Uani 1 1 d .
H46 H 0.0855 0.1968 -0.3183 0.055 Uiso 1 1 calc R
C47 C -0.0269(9) 0.0928(8) -0.2297(8) 0.052(2) Uani 1 1 d .
H47 H -0.0019 0.0342 -0.2633 0.063 Uiso 1 1 calc R
C48 C -0.1141(9) 0.0831(7) -0.1477(9) 0.053(2) Uani 1 1 d .
H48 H -0.1459 0.0174 -0.1241 0.063 Uiso 1 1 calc R
C49 C -0.1555(8) 0.1727(7) -0.0991(7) 0.044(2) Uani 1 1 d .
H49 H -0.2168 0.1673 -0.0455 0.053 Uiso 1 1 calc R
C50 C -0.0295(7) 0.2948(5) 0.0809(6) 0.0295(15) Uani 1 1 d .
H50A H 0.0356 0.3103 0.1158 0.035 Uiso 1 1 calc R
H50B H -0.0064 0.2285 0.0536 0.035 Uiso 1 1 calc R
C51 C -0.1312(7) 0.2780(6) 0.1601(6) 0.0293(15) Uani 1 1 d .
C52 C -0.1594(8) 0.1711(6) 0.2047(7) 0.0410(19) Uani 1 1 d .
H52 H -0.1145 0.1135 0.1803 0.049 Uiso 1 1 calc R
C53 C -0.2501(9) 0.1493(7) 0.2822(7) 0.044(2) Uani 1 1 d .
H53 H -0.2668 0.0785 0.3083 0.053 Uiso 1 1 calc R
C54 C -0.3159(8) 0.2334(7) 0.3208(6) 0.0401(19) Uani 1 1 d .
H54 H -0.3751 0.2200 0.3757 0.048 Uiso 1 1 calc R
C55 C -0.2927(7) 0.3382(6) 0.2767(6) 0.0308(16) Uani 1 1 d .
C56 C -0.2029(7) 0.3651(6) 0.1958(6) 0.0349(17) Uani 1 1 d .
C57 C 0.0539(13) 0.5019(11) 0.2315(10) 0.083(4) Uani 1 1 d .
C58 C -0.0332(12) 0.5733(11) 0.2887(9) 0.073(3) Uani 1 1 d .
H58 H -0.0903 0.6175 0.2514 0.087 Uiso 1 1 calc R
C59 C -0.0303(14) 0.5750(14) 0.3971(11) 0.094(5) Uani 1 1 d .
H59 H -0.0821 0.6220 0.4311 0.113 Uiso 1 1 calc R
C60 C 0.0530(16) 0.5039(18) 0.4526(17) 0.137(8) Uani 1 1 d .
H60 H 0.0553 0.5037 0.5247 0.165 Uiso 1 1 calc R
C61 C 0.1389(9) 0.4275(7) 0.3992(6) 0.084(4) Uani 1 1 d G
C62 C 0.1318(8) 0.4296(6) 0.2917(6) 0.079(4) Uani 1 1 d G
C63 C 0.2094(9) 0.3622(7) 0.2374(5) 0.080(4) Uani 1 1 d G
H63 H 0.2046 0.3636 0.1654 0.096 Uiso 1 1 calc R
C64 C 0.2942(8) 0.2926(7) 0.2908(8) 0.101(5) Uani 1 1 d G
H64 H 0.3461 0.2475 0.2545 0.121 Uiso 1 1 calc R
C65 C 0.3013(9) 0.2905(9) 0.3984(8) 0.118(6) Uani 1 1 d G
H65 H 0.3580 0.2440 0.4341 0.142 Uiso 1 1 calc R
C66 C 0.2237(10) 0.3580(9) 0.4526(5) 0.110(6) Uani 1 1 d G
H66 H 0.2284 0.3566 0.5246 0.132 Uiso 1 1 calc R
Fe1 Fe 0.17306(9) 0.59472(8) -0.01032(8) 0.0259(2) Uani 1 1 d .
Fe2 Fe -0.09121(9) 0.54041(8) 0.04087(8) 0.0255(2) Uani 1 1 d .
N1 N -0.2232(6) 0.5501(5) -0.0729(5) 0.0323(14) Uani 1 1 d .
H1 H -0.2909 0.5280 -0.0359 0.039 Uiso 1 1 calc R
N2 N -0.0517(6) 0.3830(5) -0.0087(5) 0.0302(13) Uani 1 1 d .
H2 H 0.0160 0.3868 -0.0525 0.036 Uiso 1 1 calc R
N3 N 0.1128(6) 0.7454(5) 0.0513(5) 0.0300(13) Uani 1 1 d .
H3A H 0.0377 0.7362 0.0793 0.036 Uiso 1 1 calc R
N4 N 0.3050(5) 0.5957(4) 0.0992(5) 0.0272(13) Uani 1 1 d .
H4A H 0.2872 0.5485 0.1601 0.033 Uiso 1 1 calc R
O1 O 0.0299(4) 0.5881(4) -0.0779(4) 0.0311(11) Uani 1 1 d .
H1A H 0.0204 0.6039 -0.1502 0.037 Uiso 1 1 calc R
O2 O 0.0564(5) 0.5240(4) 0.1168(4) 0.0371(12) Uani 1 1 d .
O3 O -0.1872(5) 0.4677(4) 0.1564(4) 0.0330(12) Uani 1 1 d .
O4 O -0.1406(5) 0.6890(4) 0.0535(4) 0.0319(11) Uani 1 1 d .
O5 O 0.2557(5) 0.6796(4) -0.1285(4) 0.0363(12) Uani 1 1 d .
O6 O 0.2509(5) 0.4603(4) -0.0406(4) 0.0324(11) Uani 1 1 d .

loop_
_atom_site_aniso_label
_atom_site_aniso_U_11
_atom_site_aniso_U_22
_atom_site_aniso_U_33
_atom_site_aniso_U_23
_atom_site_aniso_U_13
_atom_site_aniso_U_12
Br1 0.0367(5) 0.0357(4) 0.0655(5) -0.0292(4) -0.0079(4) 0.0020(4)
Br2 0.0412(5) 0.0398(4) 0.0329(4) -0.0132(3) -0.0010(3) 0.0025(4)
Br3 0.0461(5) 0.0240(4) 0.0600(5) -0.0217(3) -0.0020(4) -0.0037(3)
Br4 0.0373(5) 0.0317(4) 0.0406(4) -0.0150(3) 0.0015(3) -0.0002(3)
C1 0.038(4) 0.023(3) 0.036(4) -0.008(3) 0.008(3) 0.002(3)
C2 0.052(5) 0.023(4) 0.038(4) -0.011(3) -0.004(4) -0.004(4)
C3 0.045(5) 0.021(3) 0.050(4) -0.008(3) 0.011(4) 0.012(3)
C4 0.033(4) 0.044(5) 0.042(4) -0.005(3) -0.013(3) 0.015(4)
C5 0.042(5) 0.043(4) 0.029(3) -0.013(3) 0.004(3) 0.008(4)
C6 0.030(4) 0.029(4) 0.032(3) -0.010(3) 0.006(3) 0.002(3)
C7 0.032(4) 0.030(4) 0.039(4) -0.015(3) 0.007(3) -0.002(3)
C8 0.033(4) 0.018(3) 0.032(3) -0.013(2) 0.001(3) -0.008(3)
C9 0.030(4) 0.029(4) 0.027(3) -0.009(3) -0.004(3) 0.005(3)
C10 0.038(5) 0.032(4) 0.040(4) -0.008(3) 0.003(4) -0.005(3)
C11 0.060(6) 0.044(5) 0.033(4) -0.009(3) 0.001(4) 0.005(4)
C12 0.062(6) 0.049(5) 0.032(4) -0.017(3) -0.012(4) -0.008(4)
C13 0.038(5) 0.048(5) 0.049(5) -0.020(4) -0.009(4) -0.004(4)
C14 0.033(4) 0.038(4) 0.036(4) -0.007(3) -0.006(3) 0.000(3)
C15 0.030(4) 0.025(3) 0.035(3) -0.015(3) 0.002(3) -0.007(3)
C16 0.030(4) 0.026(4) 0.045(4) -0.016(3) -0.002(3) -0.001(3)
C17 0.035(4) 0.032(4) 0.031(3) -0.015(3) -0.005(3) 0.005(3)
C18 0.055(6) 0.040(4) 0.042(4) -0.024(4) -0.014(4) 0.011(4)
C19 0.053(5) 0.031(4) 0.054(5) -0.024(4) -0.024(4) 0.017(4)
C20 0.059(6) 0.030(4) 0.056(5) -0.009(3) -0.020(4) -0.010(4)
C21 0.041(5) 0.039(4) 0.039(4) -0.010(3) 0.000(4) -0.004(4)
C22 0.022(4) 0.026(3) 0.044(4) -0.017(3) -0.005(3) 0.008(3)
C23 0.019(4) 0.035(4) 0.041(4) -0.016(3) -0.013(3) 0.009(3)
C24 0.033(4) 0.024(3) 0.055(4) -0.015(3) -0.006(4) 0.002(3)
C25 0.045(5) 0.030(4) 0.046(4) -0.004(3) -0.006(4) -0.011(4)
C26 0.039(5) 0.029(4) 0.040(4) -0.006(3) -0.012(3) -0.003(3)
C27 0.035(4) 0.030(4) 0.041(4) -0.010(3) -0.017(3) 0.007(3)
C28 0.023(4) 0.023(3) 0.037(3) -0.016(3) -0.006(3) 0.001(3)
C29 0.035(4) 0.022(3) 0.038(4) -0.008(3) -0.009(3) -0.003(3)
C30 0.038(5) 0.028(4) 0.036(4) -0.008(3) 0.006(3) -0.005(3)
C31 0.045(5) 0.025(4) 0.063(5) -0.013(4) 0.005(4) -0.004(4)
C32 0.030(4) 0.030(4) 0.057(5) -0.010(3) -0.002(4) 0.007(3)
C33 0.041(5) 0.031(4) 0.047(4) -0.008(3) -0.013(4) -0.001(3)
C34 0.042(5) 0.024(3) 0.042(4) -0.010(3) -0.008(3) -0.002(3)
C35 0.037(4) 0.033(4) 0.044(4) -0.010(3) -0.021(4) 0.003(3)
C36 0.015(3) 0.032(4) 0.039(4) -0.010(3) -0.006(3) 0.002(3)
C37 0.028(4) 0.023(3) 0.033(3) -0.009(3) -0.007(3) 0.006(3)
C38 0.032(4) 0.063(5) 0.034(4) -0.014(4) 0.003(3) 0.000(4)
C39 0.050(6) 0.093(8) 0.028(4) -0.015(4) -0.003(4) -0.021(5)
C40 0.062(6) 0.048(5) 0.043(4) -0.018(4) -0.024(4) 0.014(5)
C41 0.031(4) 0.052(5) 0.048(4) -0.022(4) -0.005(4) -0.004(4)
C42 0.054(6) 0.043(5) 0.035(4) -0.013(3) -0.010(4) 0.000(4)
C43 0.033(4) 0.034(4) 0.029(3) -0.015(3) -0.010(3) 0.003(3)
C44 0.019(4) 0.027(3) 0.040(4) -0.011(3) -0.010(3) 0.005(3)
C45 0.039(5) 0.035(4) 0.042(4) -0.017(3) -0.003(4) 0.011(4)
C46 0.042(5) 0.063(6) 0.037(4) -0.026(4) -0.012(4) 0.016(4)
C47 0.056(6) 0.044(5) 0.066(6) -0.036(4) -0.030(5) 0.021(4)
C48 0.057(6) 0.034(5) 0.075(6) -0.024(4) -0.017(5) -0.005(4)
C49 0.046(5) 0.039(4) 0.050(5) -0.013(4) -0.011(4) 0.001(4)
C50 0.033(4) 0.020(3) 0.038(4) -0.008(3) -0.012(3) 0.000(3)
C51 0.031(4) 0.026(3) 0.034(3) -0.007(3) -0.015(3) 0.001(3)
C52 0.050(5) 0.017(3) 0.058(5) -0.007(3) -0.021(4) 0.003(3)
C53 0.054(6) 0.031(4) 0.047(4) -0.005(3) -0.003(4) -0.005(4)
C54 0.042(5) 0.038(4) 0.037(4) 0.000(3) -0.009(4) 0.000(4)
C55 0.033(4) 0.029(4) 0.030(3) -0.008(3) 0.000(3) 0.001(3)
C56 0.038(5) 0.035(4) 0.033(4) -0.005(3) -0.013(3) 0.000(3)
C57 0.092(10) 0.089(9) 0.072(7) -0.003(7) 0.001(7) -0.053(8)
C58 0.082(8) 0.085(8) 0.055(6) -0.023(6) 0.019(6) -0.035(7)
C59 0.097(11) 0.107(11) 0.071(8) 0.001(8) 0.014(8) -0.032(9)
C60 0.101(14) 0.17(2) 0.119(14) 0.047(14) -0.006(12) -0.038(14)
C61 0.102(11) 0.086(9) 0.067(7) -0.013(7) 0.005(7) -0.034(9)
C62 0.116(11) 0.065(7) 0.056(6) 0.017(5) -0.023(7) -0.042(8)
C63 0.084(9) 0.075(8) 0.079(8) -0.003(7) 0.011(7) -0.038(7)
C64 0.115(13) 0.100(11) 0.084(9) 0.018(8) -0.029(9) -0.037(10)
C65 0.117(14) 0.138(16) 0.093(11) 0.010(11) -0.022(10) -0.024(12)
C66 0.112(14) 0.131(15) 0.084(10) -0.011(10) -0.005(10) -0.011(12)
Fe1 0.0238(6) 0.0181(5) 0.0377(6) -0.0119(4) -0.0015(5) 0.0000(4)
Fe2 0.0244(6) 0.0209(5) 0.0323(5) -0.0089(4) -0.0042(4) 0.0020(4)
N1 0.038(4) 0.023(3) 0.037(3) -0.008(2) -0.011(3) 0.001(3)
N2 0.026(3) 0.028(3) 0.035(3) -0.008(2) 0.003(3) 0.001(3)
N3 0.029(3) 0.022(3) 0.042(3) -0.017(2) -0.001(3) -0.001(2)
N4 0.028(3) 0.018(3) 0.037(3) -0.014(2) 0.001(3) -0.001(2)
O1 0.025(3) 0.033(3) 0.038(3) -0.017(2) 0.005(2) -0.006(2)
O2 0.039(3) 0.036(3) 0.041(3) -0.020(2) -0.005(2) 0.001(2)
O3 0.043(3) 0.023(2) 0.031(2) -0.0075(19) 0.005(2) -0.002(2)
O4 0.030(3) 0.026(2) 0.044(3) -0.017(2) -0.011(2) 0.006(2)
O5 0.039(3) 0.024(3) 0.048(3) -0.020(2) 0.004(3) 0.001(2)
O6 0.032(3) 0.017(2) 0.051(3) -0.014(2) -0.007(2) 0.003(2)

loop_
_atom_type_symbol
_atom_type_description
_atom_type_scat_dispersion_real
_atom_type_scat_dispersion_imag
_atom_type_scat_source
C C 0.0181 0.0091 'International Tables Vol C Tables 4.2.6.8 and 6.1.1.4'
H H 0.0000 0.0000 'International Tables Vol C Tables 4.2.6.8 and 6.1.1.4'
Br Br -0.6763 1.2805 'International Tables Vol C Tables 4.2.6.8 and 6.1.1.4'
Fe Fe -1.1336 3.1974 'International Tables Vol C Tables 4.2.6.8 and 6.1.1.4'
N N 0.0311 0.0180 'International Tables Vol C Tables 4.2.6.8 and 6.1.1.4'
O O 0.0492 0.0322 'International Tables Vol C Tables 4.2.6.8 and 6.1.1.4'

loop_
_geom_angle_atom_site_label_1
_geom_angle_atom_site_label_2
_geom_angle_atom_site_label_3
_geom_angle
C6 C1 C2 115.5(7)
O6 C1 C2 120.2(7)
O6 C1 C6 124.3(6)
C1 C2 Br3 115.8(6)
C3 C2 Br3 120.1(6)
C3 C2 C1 124.0(8)
C2 C3 H3 120.5
C2 C3 C4 118.9(7)
C4 C3 H3 120.5
C3 C4 H4 120.3
C5 C4 C3 119.3(8)
C5 C4 H4 120.3
C4 C5 H5 119.2
C4 C5 C6 121.5(8)
C6 C5 H5 119.2
C1 C6 C5 120.5(7)
C1 C6 C7 119.8(7)
C5 C6 C7 119.7(7)
C6 C7 H7A 109.3
C6 C7 H7B 109.3
H7A C7 H7B 108.0
N4 C7 C6 111.6(6)
N4 C7 H7A 109.3
N4 C7 H7B 109.3
C9 C8 H8 108.9
C9 C8 C15 111.4(5)
C15 C8 H8 108.9
N4 C8 H8 108.9
N4 C8 C9 112.1(6)
N4 C8 C15 106.7(5)
C10 C9 C8 120.9(7)
C14 C9 C8 120.5(6)
C14 C9 C10 118.6(7)
C9 C10 H10 119.9
C9 C10 C11 120.2(8)
C11 C10 H10 119.9
C10 C11 H11 119.9
C12 C11 C10 120.1(8)
C12 C11 H11 119.9
C11 C12 H12 120.4
C13 C12 C11 119.2(8)
C13 C12 H12 120.4
C12 C13 H13 119.6
C14 C13 C12 120.8(8)
C14 C13 H13 119.6
C9 C14 H14 119.5
C13 C14 C9 121.1(7)
C13 C14 H14 119.5
C8 C15 H15 105.8
C16 C15 C8 113.5(6)
C16 C15 H15 105.8
N3 C15 C8 109.8(5)
N3 C15 H15 105.8
N3 C15 C16 115.3(6)
C17 C16 C15 118.3(7)
C17 C16 C21 119.1(7)
C21 C16 C15 122.6(7)
C16 C17 H17 119.9
C16 C17 C18 120.3(8)
C18 C17 H17 119.9
C17 C18 H18 120.0
C19 C18 C17 120.0(8)
C19 C18 H18 120.0
C18 C19 H19 120.1
C18 C19 C20 119.7(7)
C20 C19 H19 120.1
C19 C20 H20 119.5
C21 C20 C19 121.0(8)
C21 C20 H20 119.5
C16 C21 H21 120.0
C20 C21 C16 119.9(8)
C20 C21 H21 120.0
H22A C22 H22B 107.2
C23 C22 H22A 107.9
C23 C22 H22B 107.9
N3 C22 H22A 107.9
N3 C22 H22B 107.9
N3 C22 C23 117.7(6)
C24 C23 C22 118.8(7)
C24 C23 C28 120.7(7)
C28 C23 C22 120.1(7)
C23 C24 H24 119.7
C23 C24 C25 120.6(7)
C25 C24 H24 119.7
C24 C25 H25 120.0
C26 C25 C24 120.0(7)
C26 C25 H25 120.0
C25 C26 H26 121.1
C27 C26 C25 117.8(8)
C27 C26 H26 121.1
C26 C27 Br4 118.7(7)
C26 C27 C28 124.6(8)
C28 C27 Br4 116.7(5)
C27 C28 C23 116.2(7)
O5 C28 C23 123.2(7)
O5 C28 C27 120.6(6)
C30 C29 C34 115.9(7)
O4 C29 C30 121.2(7)
O4 C29 C34 122.8(6)
C29 C30 Br1 117.4(6)
C31 C30 Br1 119.3(6)
C31 C30 C29 123.3(8)
C30 C31 H31 119.9
C30 C31 C32 120.1(7)
C32 C31 H31 119.9
C31 C32 H32 121.5
C33 C32 C31 117.1(8)
C33 C32 H32 121.5
C32 C33 H33 118.1
C34 C33 C32 123.9(8)
C34 C33 H33 118.1
C29 C34 C35 120.4(7)
C33 C34 C29 119.4(7)
C33 C34 C35 119.7(7)
C34 C35 H35A 108.3
C34 C35 H35B 108.3
H35A C35 H35B 107.4
N1 C35 C34 115.8(7)
N1 C35 H35A 108.3
N1 C35 H35B 108.3
C37 C36 H36 107.5
C43 C36 H36 107.5
C43 C36 C37 113.6(6)
N1 C36 H36 107.5
N1 C36 C37 112.8(6)
N1 C36 C43 107.5(6)
C38 C37 C36 118.7(7)
C42 C37 C36 122.4(6)
C42 C37 C38 118.9(7)
C37 C38 H38 120.2
C39 C38 C37 119.5(8)
C39 C38 H38 120.2
C38 C39 H39 119.4
C40 C39 C38 121.3(8)
C40 C39 H39 119.4
C39 C40 H40 120.6
C39 C40 C41 118.9(8)
C41 C40 H40 120.6
C40 C41 H41 120.2
C42 C41 C40 119.6(9)
C42 C41 H41 120.2
C37 C42 H42 119.2
C41 C42 C37 121.6(8)
C41 C42 H42 119.2
C36 C43 H43 108.0
C44 C43 C36 114.8(6)
C44 C43 H43 108.0
N2 C43 C36 106.7(6)
N2 C43 H43 108.0
N2 C43 C44 111.2(6)
C45 C44 C43 121.5(7)
C45 C44 C49 119.9(7)
C49 C44 C43 118.6(7)
C44 C45 H45 119.7
C46 C45 C44 120.7(8)
C46 C45 H45 119.7
C45 C46 H46 120.4
C45 C46 C47 119.2(8)
C47 C46 H46 120.4
C46 C47 H47 119.7
C48 C47 C46 120.6(8)
C48 C47 H47 119.7
C47 C48 H48 120.0
C47 C48 C49 119.9(9)
C49 C48 H48 120.0
C44 C49 C48 119.6(9)
C44 C49 H49 120.2
C48 C49 H49 120.2
H50A C50 H50B 107.7
C51 C50 H50A 108.8
C51 C50 H50B 108.8
N2 C50 H50A 108.8
N2 C50 H50B 108.8
N2 C50 C51 113.7(6)
C52 C51 C50 119.8(7)
C56 C51 C50 122.4(7)
C56 C51 C52 117.8(7)
C51 C52 H52 118.6
C53 C52 C51 122.9(8)
C53 C52 H52 118.6
C52 C53 H53 120.3
C52 C53 C54 119.4(8)
C54 C53 H53 120.3
C53 C54 H54 120.5
C53 C54 C55 118.9(8)
C55 C54 H54 120.5
C54 C55 Br2 119.1(6)
C54 C55 C56 124.0(7)
C56 C55 Br2 116.9(6)
C55 C56 C51 116.8(7)
O3 C56 C51 122.7(7)
O3 C56 C55 120.5(7)
C62 C57 C58 117.8(11)
C62 C57 O2 126.4(12)
O2 C57 C58 115.5(12)
C57 C58 H58 119.3
C59 C58 C57 121.5(14)
C59 C58 H58 119.3
C58 C59 H59 120.9
C60 C59 C58 118.1(18)
C60 C59 H59 120.9
C59 C60 H60 119.0
C59 C60 C61 122.1(18)
C61 C60 H60 119.0
C62 C61 C60 117.1(10)
C62 C61 C66 120.0
C66 C61 C60 122.9(10)
C61 C62 C57 123.1(9)
C63 C62 C57 116.7(9)
C63 C62 C61 120.0
C62 C63 H63 120.0
C64 C63 C62 120.0
C64 C63 H63 120.0
C63 C64 H64 120.0
C63 C64 C65 120.0
C65 C64 H64 120.0
C64 C65 H65 120.0
C66 C65 C64 120.0
C66 C65 H65 120.0
C61 C66 H66 120.0
C65 C66 C61 120.0
C65 C66 H66 120.0
N4 Fe1 N3 78.9(2)
O1 Fe1 N3 95.9(2)
O1 Fe1 N4 166.6(2)
O1 Fe1 O2 76.2(2)
O2 Fe1 N3 83.7(2)
O2 Fe1 N4 90.9(2)
O5 Fe1 N3 88.4(2)
O5 Fe1 N4 94.5(2)
O5 Fe1 O1 97.8(2)
O5 Fe1 O2 169.4(2)
O5 Fe1 O6 93.7(2)
O6 Fe1 N3 167.0(2)
O6 Fe1 N4 88.2(2)
O6 Fe1 O1 96.5(2)
O6 Fe1 O2 95.5(2)
N2 Fe2 N1 79.2(2)
O1 Fe2 N1 90.8(2)
O1 Fe2 N2 84.0(2)
O1 Fe2 O2 77.6(2)
O2 Fe2 N1 166.8(2)
O2 Fe2 N2 92.9(2)
O3 Fe2 N1 93.4(3)
O3 Fe2 N2 86.0(2)
O3 Fe2 O1 168.3(2)
O3 Fe2 O2 96.7(2)
O3 Fe2 O4 100.1(2)
O4 Fe2 N1 88.8(2)
O4 Fe2 N2 166.9(2)
O4 Fe2 O1 90.8(2)
O4 Fe2 O2 97.7(2)
C35 N1 C36 112.6(6)
C35 N1 Fe2 113.3(4)
C35 N1 H1 108.2
C36 N1 Fe2 106.2(4)
C36 N1 H1 108.2
Fe2 N1 H1 108.2
C43 N2 Fe2 110.5(4)
C43 N2 H2 106.7
C50 N2 C43 113.2(6)
C50 N2 Fe2 112.6(4)
C50 N2 H2 106.7
Fe2 N2 H2 106.7
C15 N3 Fe1 109.6(4)
C15 N3 H3A 104.4
C22 N3 C15 119.5(5)
C22 N3 Fe1 112.8(4)
C22 N3 H3A 104.4
Fe1 N3 H3A 104.4
C7 N4 C8 110.5(5)
C7 N4 Fe1 109.3(4)
C7 N4 H4A 108.4
C8 N4 Fe1 111.7(4)
C8 N4 H4A 108.4
Fe1 N4 H4A 108.4
Fe1 O1 Fe2 105.9(2)
Fe1 O1 H1A 127.1
Fe2 O1 H1A 127.1
C57 O2 Fe1 135.4(6)
C57 O2 Fe2 122.3(6)
Fe2 O2 Fe1 99.4(2)
C56 O3 Fe2 134.9(5)
C29 O4 Fe2 133.6(4)
C28 O5 Fe1 135.7(5)
C1 O6 Fe1 132.8(5)

loop_
_geom_bond_atom_site_label_1
_geom_bond_atom_site_label_2
_geom_bond_distance
Br1 C30 1.892(8)
Br2 C55 1.914(7)
Br3 C2 1.911(8)
Br4 C27 1.920(8)
C1 C2 1.429(10)
C1 C6 1.399(11)
C1 O6 1.305(10)
C2 C3 1.353(12)
C3 H3 0.9300
C3 C4 1.414(13)
C4 H4 0.9300
C4 C5 1.360(12)
C5 H5 0.9300
C5 C6 1.416(12)
C6 C7 1.520(9)
C7 H7A 0.9700
C7 H7B 0.9700
C7 N4 1.486(9)
C8 H8 0.9800
C8 C9 1.507(10)
C8 C15 1.542(10)
C8 N4 1.494(7)
C9 C10 1.399(10)
C9 C14 1.380(11)
C10 H10 0.9300
C10 C11 1.400(13)
C11 H11 0.9300
C11 C12 1.385(14)
C12 H12 0.9300
C12 C13 1.381(13)
C13 H13 0.9300
C13 C14 1.379(12)
C14 H14 0.9300
C15 H15 0.9800
C15 C16 1.526(9)
C15 N3 1.512(9)
C16 C17 1.391(11)
C16 C21 1.391(11)
C17 H17 0.9300
C17 C18 1.395(11)
C18 H18 0.9300
C18 C19 1.372(14)
C19 H19 0.9300
C19 C20 1.381(13)
C20 H20 0.9300
C20 C21 1.376(12)
C21 H21 0.9300
C22 H22A 0.9700
C22 H22B 0.9700
C22 C23 1.518(11)
C22 N3 1.476(10)
C23 C24 1.376(11)
C23 C28 1.412(10)
C24 H24 0.9300
C24 C25 1.401(12)
C25 H25 0.9300
C25 C26 1.387(12)
C26 H26 0.9300
C26 C27 1.372(11)
C27 C28 1.391(11)
C28 O5 1.318(9)
C29 C30 1.402(10)
C29 C34 1.434(11)
C29 O4 1.313(9)
C30 C31 1.374(12)
C31 H31 0.9300
C31 C32 1.401(13)
C32 H32 0.9300
C32 C33 1.383(11)
C33 H33 0.9300
C33 C34 1.371(12)
C34 C35 1.499(10)
C35 H35A 0.9700
C35 H35B 0.9700
C35 N1 1.468(10)
C36 H36 0.9800
C36 C37 1.542(10)
C36 C43 1.524(10)
C36 N1 1.506(9)
C37 C38 1.395(10)
C37 C42 1.376(12)
C38 H38 0.9300
C38 C39 1.393(13)
C39 H39 0.9300
C39 C40 1.361(14)
C40 H40 0.9300
C40 C41 1.413(13)
C41 H41 0.9300
C41 C42 1.365(12)
C42 H42 0.9300
C43 H43 0.9800
C43 C44 1.524(9)
C43 N2 1.491(9)
C44 C45 1.393(11)
C44 C49 1.396(11)
C45 H45 0.9300
C45 C46 1.382(11)
C46 H46 0.9300
C46 C47 1.413(14)
C47 H47 0.9300
C47 C48 1.371(15)
C48 H48 0.9300
C48 C49 1.410(12)
C49 H49 0.9300
C50 H50A 0.9700
C50 H50B 0.9700
C50 C51 1.470(11)
C50 N2 1.469(9)
C51 C52 1.424(10)
C51 C56 1.420(11)
C52 H52 0.9300
C52 C53 1.375(13)
C53 H53 0.9300
C53 C54 1.376(12)
C54 H54 0.9300
C54 C55 1.383(11)
C55 C56 1.404(11)
C56 O3 1.326(9)
C57 C58 1.501(19)
C57 C62 1.396(17)
C57 O2 1.445(13)
C58 H58 0.9300
C58 C59 1.402(18)
C59 H59 0.9300
C59 C60 1.40(2)
C60 H60 0.9300
C60 C61 1.51(2)
C61 C62 1.3900
C61 C66 1.3900
C62 C63 1.3900
C63 H63 0.9300
C63 C64 1.3900
C64 H64 0.9300
C64 C65 1.3900
C65 H65 0.9300
C65 C66 1.3900
C66 H66 0.9300
Fe1 N3 2.214(6)
Fe1 N4 2.186(6)
Fe1 O1 1.964(5)
Fe1 O2 2.122(6)
Fe1 O5 1.913(5)
Fe1 O6 1.920(5)
Fe2 N1 2.203(7)
Fe2 N2 2.190(6)
Fe2 O1 2.002(5)
Fe2 O2 2.025(6)
Fe2 O3 1.903(5)
Fe2 O4 1.936(5)
N1 H1 0.9100
N2 H2 0.9100
N3 H3A 0.9100
N4 H4A 0.9100
O1 H1A 0.9300

loop_
_geom_torsion_atom_site_label_1
_geom_torsion_atom_site_label_2
_geom_torsion_atom_site_label_3
_geom_torsion_atom_site_label_4
_geom_torsion
Br1 C30 C31 C32 179.1(6)
Br2 C55 C56 C51 -179.9(5)
Br2 C55 C56 O3 0.4(10)
Br3 C2 C3 C4 179.5(6)
Br4 C27 C28 C23 179.3(5)
Br4 C27 C28 O5 -1.0(10)
C1 C2 C3 C4 -2.2(12)
C1 C6 C7 N4 53.2(9)
C2 C1 C6 C5 -4.0(10)
C2 C1 C6 C7 173.6(6)
C2 C1 O6 Fe1 164.1(5)
C2 C3 C4 C5 -1.0(12)
C3 C4 C5 C6 1.6(12)
C4 C5 C6 C1 1.1(11)
C4 C5 C6 C7 -176.5(7)
C5 C6 C7 N4 -129.2(7)
C6 C1 C2 Br3 -177.0(5)
C6 C1 C2 C3 4.7(11)
C6 C1 O6 Fe1 -15.4(10)
C6 C7 N4 C8 168.8(6)
C6 C7 N4 Fe1 -67.9(7)
C8 C9 C10 C11 178.3(7)
C8 C9 C14 C13 -179.1(7)
C8 C15 C16 C17 -133.0(7)
C8 C15 C16 C21 47.4(10)
C8 C15 N3 C22 -94.2(7)
C8 C15 N3 Fe1 38.3(6)
C9 C8 C15 C16 53.3(8)
C9 C8 C15 N3 -176.0(5)
C9 C8 N4 C7 -73.4(7)
C9 C8 N4 Fe1 164.8(4)
C9 C10 C11 C12 2.0(13)
C10 C9 C14 C13 -0.7(12)
C10 C11 C12 C13 -2.9(14)
C11 C12 C13 C14 2.2(14)
C12 C13 C14 C9 -0.3(13)
C14 C9 C10 C11 -0.1(12)
C15 C8 C9 C10 52.9(9)
C15 C8 C9 C14 -128.8(7)
C15 C8 N4 C7 164.4(6)
C15 C8 N4 Fe1 42.6(6)
C15 C16 C17 C18 -179.3(7)
C15 C16 C21 C20 178.8(8)
C16 C15 N3 C22 35.6(9)
C16 C15 N3 Fe1 168.0(5)
C16 C17 C18 C19 -0.3(13)
C17 C16 C21 C20 -0.8(13)
C17 C18 C19 C20 0.8(13)
C18 C19 C20 C21 -1.3(14)
C19 C20 C21 C16 1.3(14)
C21 C16 C17 C18 0.3(12)
C22 C23 C24 C25 -172.8(7)
C22 C23 C28 C27 172.4(7)
C22 C23 C28 O5 -7.3(11)
C23 C22 N3 C15 75.5(8)
C23 C22 N3 Fe1 -55.7(7)
C23 C24 C25 C26 0.6(13)
C23 C28 O5 Fe1 -16.0(12)
C24 C23 C28 C27 0.2(11)
C24 C23 C28 O5 -179.5(7)
C24 C25 C26 C27 -0.5(12)
C25 C26 C27 Br4 -179.1(6)
C25 C26 C27 C28 0.3(12)
C26 C27 C28 C23 -0.1(11)
C26 C27 C28 O5 179.6(7)
C27 C28 O5 Fe1 164.3(6)
C28 C23 C24 C25 -0.4(12)
C29 C30 C31 C32 -0.4(12)
C29 C34 C35 N1 51.2(10)
C30 C29 C34 C33 -4.6(11)
C30 C29 C34 C35 167.1(7)
C30 C29 O4 Fe2 164.2(5)
C30 C31 C32 C33 -3.0(12)
C31 C32 C33 C34 2.5(12)
C32 C33 C34 C29 1.4(12)
C32 C33 C34 C35 -170.4(8)
C33 C34 C35 N1 -137.1(8)
C34 C29 C30 Br1 -175.3(5)
C34 C29 C30 C31 4.2(11)
C34 C29 O4 Fe2 -19.9(11)
C34 C35 N1 C36 -178.5(6)
C34 C35 N1 Fe2 -57.9(8)
C36 C37 C38 C39 -179.6(8)
C36 C37 C42 C41 177.7(7)
C36 C43 C44 C45 53.0(10)
C36 C43 C44 C49 -129.1(8)
C36 C43 N2 C50 166.6(6)
C36 C43 N2 Fe2 39.3(6)
C37 C36 C43 C44 50.5(8)
C37 C36 C43 N2 174.2(5)
C37 C36 N1 C35 -59.1(8)
C37 C36 N1 Fe2 176.4(5)
C37 C38 C39 C40 -0.3(16)
C38 C37 C42 C41 -0.7(13)
C38 C39 C40 C41 3.4(16)
C39 C40 C41 C42 -5.1(14)
C40 C41 C42 C37 3.8(13)
C42 C37 C38 C39 -1.1(13)
C43 C36 C37 C38 -125.4(8)
C43 C36 C37 C42 56.2(9)
C43 C36 N1 C35 174.9(6)
C43 C36 N1 Fe2 50.3(6)
C43 C44 C45 C46 176.7(8)
C43 C44 C49 C48 -175.8(8)
C44 C43 N2 C50 -67.4(8)
C44 C43 N2 Fe2 165.2(5)
C44 C45 C46 C47 0.7(13)
C45 C44 C49 C48 2.1(13)
C45 C46 C47 C48 -1.4(14)
C46 C47 C48 C49 2.4(15)
C47 C48 C49 C44 -2.7(14)
C49 C44 C45 C46 -1.1(12)
C50 C51 C52 C53 177.1(8)
C50 C51 C56 C55 -175.9(7)
C50 C51 C56 O3 3.8(11)
C51 C50 N2 C43 -63.1(8)
C51 C50 N2 Fe2 63.1(7)
C51 C52 C53 C54 -1.3(14)
C51 C56 O3 Fe2 7.8(12)
C52 C51 C56 C55 3.1(10)
C52 C51 C56 O3 -177.2(7)
C52 C53 C54 C55 3.2(13)
C53 C54 C55 Br2 176.6(7)
C53 C54 C55 C56 -1.9(13)
C54 C55 C56 C51 -1.3(12)
C54 C55 C56 O3 178.9(7)
C55 C56 O3 Fe2 -172.5(5)
C56 C51 C52 C53 -1.9(12)
C57 C58 C59 C60 -3(2)
C57 C62 C63 C64 176.1(8)
C58 C57 C62 C61 -5.7(12)
C58 C57 C62 C63 178.3(8)
C58 C57 O2 Fe1 107.1(11)
C58 C57 O2 Fe2 -49.3(11)
C58 C59 C60 C61 1(2)
C59 C60 C61 C62 -1(2)
C59 C60 C61 C66 178.6(12)
C60 C61 C62 C57 3.3(11)
C60 C61 C62 C63 179.2(11)
C60 C61 C66 C65 -179.1(11)
C61 C62 C63 C64 0.0
C62 C57 C58 C59 5.6(16)
C62 C57 O2 Fe1 -65.7(14)
C62 C57 O2 Fe2 138.0(8)
C62 C61 C66 C65 0.0
C62 C63 C64 C65 0.0
C63 C64 C65 C66 0.0
C64 C65 C66 C61 0.0
C66 C61 C62 C57 -175.9(9)
C66 C61 C62 C63 0.0
N1 C36 C37 C38 112.0(8)
N1 C36 C37 C42 -66.4(9)
N1 C36 C43 C44 176.1(6)
N1 C36 C43 N2 -60.2(7)
N1 Fe2 N2 C43 -9.6(4)
N1 Fe2 N2 C50 -137.3(5)
N1 Fe2 O1 Fe1 178.9(2)
N1 Fe2 O2 C57 -159.8(10)
N1 Fe2 O2 Fe1 36.8(11)
N1 Fe2 O3 C56 89.4(7)
N1 Fe2 O4 C29 8.7(7)
N2 C43 C44 C45 -68.3(9)
N2 C43 C44 C49 109.6(8)
N2 C50 C51 C52 137.9(7)
N2 C50 C51 C56 -43.1(9)
N2 Fe2 N1 C35 -146.1(6)
N2 Fe2 N1 C36 -22.0(4)
N2 Fe2 O1 Fe1 -102.0(3)
N2 Fe2 O2 C57 -106.4(8)
N2 Fe2 O2 Fe1 90.2(2)
N2 Fe2 O3 C56 10.4(7)
N2 Fe2 O4 C29 32.7(14)
N3 C15 C16 C17 99.1(8)
N3 C15 C16 C21 -80.5(10)
N3 C22 C23 C24 -140.9(7)
N3 C22 C23 C28 46.7(10)
N3 Fe1 N4 C7 -140.2(5)
N3 Fe1 N4 C8 -17.6(4)
N3 Fe1 O1 Fe2 -74.7(3)
N3 Fe1 O2 C57 -69.4(10)
N3 Fe1 O2 Fe2 90.5(3)
N3 Fe1 O5 C28 4.0(7)
N3 Fe1 O6 C1 -6.9(14)
N4 C8 C9 C10 -66.7(9)
N4 C8 C9 C14 111.7(7)
N4 C8 C15 C16 176.0(6)
N4 C8 C15 N3 -53.3(7)
N4 Fe1 N3 C15 -11.6(4)
N4 Fe1 N3 C22 124.3(5)
N4 Fe1 O1 Fe2 -8.5(10)
N4 Fe1 O2 C57 9.4(10)
N4 Fe1 O2 Fe2 169.3(2)
N4 Fe1 O5 C28 -74.8(7)
N4 Fe1 O6 C1 -2.1(6)
O1 Fe1 N3 C15 155.9(4)
O1 Fe1 N3 C22 -68.2(5)
O1 Fe1 N4 C7 151.8(8)
O1 Fe1 N4 C8 -85.6(10)
O1 Fe1 O2 C57 -167.0(11)
O1 Fe1 O2 Fe2 -7.1(2)
O1 Fe1 O5 C28 99.7(7)
O1 Fe1 O6 C1 -169.5(6)
O1 Fe2 N1 C35 -62.3(5)
O1 Fe2 N1 C36 61.8(4)
O1 Fe2 N2 C43 -101.6(5)
O1 Fe2 N2 C50 130.7(5)
O1 Fe2 O2 C57 170.3(8)
O1 Fe2 O2 Fe1 6.9(2)
O1 Fe2 O3 C56 -21.8(15)
O1 Fe2 O4 C29 99.5(7)
O2 C57 C58 C59 -167.8(10)
O2 C57 C62 C61 166.9(8)
O2 C57 C62 C63 -9.1(13)
O2 Fe1 N3 C15 80.6(4)
O2 Fe1 N3 C22 -143.5(5)
O2 Fe1 N4 C7 136.4(4)
O2 Fe1 N4 C8 -101.0(4)
O2 Fe1 O1 Fe2 7.4(2)
O2 Fe1 O5 C28 45.4(16)
O2 Fe1 O6 C1 -92.8(6)
O2 Fe2 N1 C35 -91.5(11)
O2 Fe2 N1 C36 32.6(12)
O2 Fe2 N2 C43 -178.8(5)
O2 Fe2 N2 C50 53.5(5)
O2 Fe2 O1 Fe1 -7.7(2)
O2 Fe2 O3 C56 -82.1(7)
O2 Fe2 O4 C29 177.1(6)
O3 Fe2 N1 C35 128.6(5)
O3 Fe2 N1 C36 -107.3(4)
O3 Fe2 N2 C43 84.6(5)
O3 Fe2 N2 C50 -43.1(5)
O3 Fe2 O1 Fe1 -69.7(11)
O3 Fe2 O2 C57 -20.1(8)
O3 Fe2 O2 Fe1 176.5(2)
O3 Fe2 O4 C29 -84.6(7)
O4 C29 C30 Br1 0.9(9)
O4 C29 C30 C31 -179.6(7)
O4 C29 C34 C33 179.2(7)
O4 C29 C34 C35 -9.0(11)
O4 Fe2 N1 C35 28.5(6)
O4 Fe2 N1 C36 152.6(4)
O4 Fe2 N2 C43 -34.1(12)
O4 Fe2 N2 C50 -161.8(9)
O4 Fe2 O1 Fe1 90.1(2)
O4 Fe2 O2 C57 81.2(8)
O4 Fe2 O2 Fe1 -82.3(2)
O4 Fe2 O3 C56 178.8(7)
O5 Fe1 N3 C15 -106.4(5)
O5 Fe1 N3 C22 29.4(5)
O5 Fe1 N4 C7 -52.7(4)
O5 Fe1 N4 C8 69.9(4)
O5 Fe1 O1 Fe2 -163.8(2)
O5 Fe1 O2 C57 -111.0(15)
O5 Fe1 O2 Fe2 48.9(12)
O5 Fe1 O6 C1 92.3(6)
O6 C1 C2 Br3 3.6(9)
O6 C1 C2 C3 -174.8(7)
O6 C1 C6 C5 175.5(6)
O6 C1 C6 C7 -7.0(10)
O6 Fe1 N3 C15 -6.7(13)
O6 Fe1 N3 C22 129.2(10)
O6 Fe1 N4 C7 40.9(4)
O6 Fe1 N4 C8 163.5(4)
O6 Fe1 O1 Fe2 101.5(2)
O6 Fe1 O2 C57 97.6(10)
O6 Fe1 O2 Fe2 -102.5(2)
O6 Fe1 O5 C28 -163.2(7)

loop_
_smtbx_masks_void_nr
_smtbx_masks_void_average_x
_smtbx_masks_void_average_y
_smtbx_masks_void_average_z
_smtbx_masks_void_volume
_smtbx_masks_void_count_electrons
1 -0.420 -0.009 0.556 531.9 0.0
